data_1008794
loop_
_publ_author_name
'Rodriguez, V'
'Couzi, M'
'Tressaud, A'
'Grannec, J'
'Chaminade, J P'
'Soubeyroux, J L'

_publ_section_title
;
Structural phase transition in the ordered fluorides M(II) Zr F6 (M(II)
= Co, Zn) : I.Structural study
;
_journal_coden_ASTM JCOMEL
_journal_name_full 'Journal of Physics: Condensed Matter'
_journal_page_first 7373
_journal_page_last 7386
_journal_paper_doi 10.1088/0953-8984/2/36/001
_journal_volume 2
_journal_year 1990
_chemical_formula_structural 'Co (Zr F6)'
_chemical_formula_sum 'Co F6 Zr'
_chemical_name_systematic 'Cobalt hexafluorozirconate - LT'
_space_group_IT_number 148
_symmetry_cell_setting trigonal
_symmetry_space_group_name_Hall '-R 3'
_symmetry_space_group_name_H-M 'R -3 :H'
_cell_angle_alpha 90
_cell_angle_beta 90
_cell_angle_gamma 120
_cell_formula_units_Z 3
_cell_length_a 5.466(1)
_cell_length_b 5.466(1)
_cell_length_c 13.982(2)
_cell_volume 361.8
_refine_ls_R_factor_all 0.032
_cod_original_sg_symbol_H-M 'R -3 H'
_cod_database_code 1008794

loop_
_symmetry_equiv_pos_as_xyz
x,y,z
-y,x-y,z
y-x,-x,z
-x,-y,-z
y,y-x,-z
x-y,x,-z
1/3+x,2/3+y,2/3+z
2/3+x,1/3+y,1/3+z
1/3-y,2/3+x-y,2/3+z
2/3-y,1/3+x-y,1/3+z
1/3-x+y,2/3-x,2/3+z
2/3-x+y,1/3-x,1/3+z
1/3-x,2/3-y,2/3-z
2/3-x,1/3-y,1/3-z
1/3+y,2/3-x+y,2/3-z
2/3+y,1/3-x+y,1/3-z
1/3+x-y,2/3+x,2/3-z
2/3+x-y,1/3+x,1/3-z

loop_
_atom_site_label
_atom_site_type_symbol
_atom_site_symmetry_multiplicity
_atom_site_Wyckoff_symbol
_atom_site_fract_x
_atom_site_fract_y
_atom_site_fract_z
_atom_site_occupancy
_atom_site_attached_hydrogens
_atom_site_calc_flag
Co1 Co2+ 3 a 0. 0. 0. 1. 0 d
Zr1 Zr4+ 3 b 0. 0. 0.5 1. 0 d
F1 F1- 18 f 0.084(1) 0.333(1) 0.084(1) 1. 0 d

loop_
_atom_type_symbol
_atom_type_oxidation_number
Co2+ 2.000
Zr4+ 4.000
F1- -1.000
